data_7233927
loop_
_publ_author_name
'Benjamin D. Lindner'
'Fabian Paulus'
'Anthony L. Appleton'
'Manuel Schaffroth'
'Jens U. Engelhart'
'Korwin M. Schelkle'
'Olena Tverskoy'
'Frank Rominger'
'Manuel Hamburger'
'Uwe H. F. Bunz'

_publ_section_title
;
 Electron-transporting phenazinothiadiazoles with engineered
 microstructure
;
_journal_name_full 'Journal of Materials Chemistry C'
_journal_page_first 9609
_journal_page_last 9612
_journal_paper_doi 10.1039/C4TC01992J
_journal_volume 2
_journal_year 2014
_chemical_formula_moiety '[C46 H59 Cr N5]2+, 2 (C32 H12 B F24)-, (C H2 Cl2)'
_chemical_formula_sum 'C111 H85 B2 Cl2 Cr F48 N5'
_chemical_formula_weight 2545.36
_space_group_IT_number 61
_space_group_name_Hall '-P 2ac 2ab'
_space_group_name_H-M_alt 'P b c a'
_symmetry_cell_setting orthorhombic
_symmetry_space_group_name_H-M 'P b c a'
_atom_sites_solution_hydrogens geom
_atom_sites_solution_primary direct
_atom_sites_solution_secondary difmap
_cell_angle_alpha 90.00
_cell_angle_beta 90.00
_cell_angle_gamma 90.00
_cell_formula_units_Z 8
_cell_length_a 18.3275(11)
_cell_length_b 18.7403(11)
_cell_length_c 63.453(3)
_cell_measurement_temperature 120(2)
_cell_volume 21794(2)
_computing_cell_refinement 'Bruker AXS Collect Software'
_computing_data_collection 'Bruker AXS Collect Software'
_computing_data_reduction 'Bruker AXS Collect Software'
_computing_structure_refinement 'SHELXL-97 (Sheldrick, 1997)'
_computing_structure_solution 'SHELXS-97 (Sheldrick, 1990)'
_diffrn_ambient_temperature 120(2)
_diffrn_measured_fraction_theta_full 0.996
_diffrn_measured_fraction_theta_max 0.996
_diffrn_measurement_device_type 'Bruker-Nonius KappaCCD'
_diffrn_measurement_method '2957 images at 0.3 deg. stepwise rotation in omega and phi, 43 sec./frame'
_diffrn_radiation_monochromator graphite
_diffrn_radiation_source 'rotating anode, 50 kV, 80 mA'
_diffrn_radiation_type MoK\a
_diffrn_radiation_wavelength 0.71073
_diffrn_reflns_av_R_equivalents 0.0803
_diffrn_reflns_av_sigmaI/netI 0.0548
_diffrn_reflns_limit_h_max 19
_diffrn_reflns_limit_h_min -19
_diffrn_reflns_limit_k_max 20
_diffrn_reflns_limit_k_min -18
_diffrn_reflns_limit_l_max 66
_diffrn_reflns_limit_l_min -68
_diffrn_reflns_number 108856
_diffrn_reflns_theta_full 22.50
_diffrn_reflns_theta_max 22.50
_diffrn_reflns_theta_min 2.92
_exptl_absorpt_coefficient_mu 0.288
_exptl_absorpt_correction_T_max 0.9801
_exptl_absorpt_correction_T_min 0.9289
_exptl_absorpt_correction_type multi-scan
_exptl_crystal_colour orange
_exptl_crystal_density_diffrn 1.552
_exptl_crystal_density_method 'not measured'
_exptl_crystal_description 'transparent block'
_exptl_crystal_F_000 10288
_exptl_crystal_size_max 0.26
_exptl_crystal_size_mid 0.20
_exptl_crystal_size_min 0.07
_refine_diff_density_max 0.491
_refine_diff_density_min -0.308
_refine_diff_density_rms 0.057
_refine_ls_extinction_method none
_refine_ls_goodness_of_fit_ref 1.050
_refine_ls_hydrogen_treatment constr
_refine_ls_matrix_type full
_refine_ls_number_parameters 1522
_refine_ls_number_reflns 14197
_refine_ls_number_restraints 0
_refine_ls_restrained_S_all 1.050
_refine_ls_R_factor_all 0.0853
_refine_ls_R_factor_gt 0.0535
_refine_ls_shift/su_max 0.000
_refine_ls_shift/su_mean 0.000
_refine_ls_structure_factor_coef Fsqd
_refine_ls_weighting_details 'calc w=1/[\s^2^(Fo^2^)+(0.0659P)^2^+22.9931P] where P=(Fo^2^+2Fc^2^)/3'
_refine_ls_weighting_scheme calc
_refine_ls_wR_factor_gt 0.1298
_refine_ls_wR_factor_ref 0.1468
_reflns_number_gt 9810
_reflns_number_total 14197
_reflns_threshold_expression >2sigma(I)
_cod_data_source_file 1000002.cif
_cod_data_source_block PCOD1000002
_cod_depositor_comments
;
The following automatic conversions were performed:

data item '_exptl_absorpt_correction_type' value 'Multi-Scan' was
changed to 'multi-scan' in accordance with the built-in table derived
from the CIF Core dictionary named 'cif_core.dic' version 2.4.5 last
updated on 2014-11-21.

Automatic conversion script
Id: cif_fix_values 6909 2019-04-08 15:41:33Z antanas 
;
_cod_original_sg_symbol_H-M Pbca
_cod_database_code 7233927

loop_
_symmetry_equiv_pos_as_xyz
'x, y, z'
'-x+1/2, -y, z+1/2'
'-x, y+1/2, -z+1/2'
'x+1/2, -y+1/2, -z'
'-x, -y, -z'
'x-1/2, y, -z-1/2'
'x, -y-1/2, z-1/2'
'-x-1/2, y-1/2, z'

loop_
_atom_site_label
_atom_site_type_symbol
_atom_site_fract_x
_atom_site_fract_y
_atom_site_fract_z
_atom_site_U_iso_or_equiv
_atom_site_adp_type
_atom_site_occupancy
_atom_site_symmetry_multiplicity
_atom_site_calc_flag
_atom_site_refinement_flags
_atom_site_disorder_assembly
_atom_site_disorder_group
Cr1 Cr 0.49948(4) 0.30216(4) 0.118576(11) 0.03682(19) Uani 1 1 d . . .
N1 N 0.52205(18) 0.31787(18) 0.14992(5) 0.0382(9) Uani 1 1 d . . .
C2 C 0.5737(2) 0.2842(2) 0.16132(7) 0.0418(11) Uani 1 1 d . . .
H2 H 0.6002 0.2463 0.1550 0.050 Uiso 1 1 calc R . .
C3 C 0.5897(2) 0.3028(2) 0.18193(7) 0.0441(12) Uani 1 1 d . . .
H3 H 0.6270 0.2785 0.1895 0.053 Uiso 1 1 calc R . .
C4 C 0.5508(2) 0.3570(2) 0.19137(7) 0.0443(12) Uani 1 1 d . . .
H4 H 0.5614 0.3709 0.2054 0.053 Uiso 1 1 calc R . .
C5 C 0.4959(2) 0.3911(2) 0.18015(7) 0.0394(11) Uani 1 1 d . . .
H5 H 0.4675 0.4275 0.1866 0.047 Uiso 1 1 calc R . .
C6 C 0.4833(2) 0.3712(2) 0.15957(7) 0.0372(11) Uani 1 1 d . . .
C7 C 0.4272(2) 0.4024(2) 0.14614(7) 0.0395(11) Uani 1 1 d . . .
H7 H 0.3932 0.4361 0.1515 0.047 Uiso 1 1 calc R . .
N8 N 0.42524(18) 0.38266(17) 0.12678(6) 0.0357(8) Uani 1 1 d . . .
C9 C 0.3639(2) 0.4016(2) 0.11323(6) 0.0363(10) Uani 1 1 d . . .
C10 C 0.2987(2) 0.3624(2) 0.11571(7) 0.0385(11) Uani 1 1 d . . .
C11 C 0.2463(2) 0.3727(2) 0.10003(7) 0.0428(11) Uani 1 1 d . . .
H11 H 0.2021 0.3464 0.1008 0.051 Uiso 1 1 calc R . .
C12 C 0.2560(2) 0.4190(2) 0.08354(7) 0.0448(12) Uani 1 1 d . . .
H12 H 0.2196 0.4234 0.0730 0.054 Uiso 1 1 calc R . .
C13 C 0.3196(2) 0.4595(2) 0.08234(7) 0.0450(12) Uani 1 1 d . . .
H13 H 0.3253 0.4931 0.0713 0.054 Uiso 1 1 calc R . .
C14 C 0.3746(2) 0.4515(2) 0.09708(7) 0.0378(11) Uani 1 1 d . . .
C15 C 0.2840(2) 0.3137(2) 0.13429(7) 0.0412(11) Uani 1 1 d . . .
H15 H 0.3320 0.3018 0.1409 0.049 Uiso 1 1 calc R . .
C16 C 0.2471(3) 0.2436(3) 0.12812(8) 0.0562(13) Uani 1 1 d . . .
H16A H 0.2399 0.2143 0.1407 0.084 Uiso 1 1 calc R . .
H16B H 0.2780 0.2179 0.1181 0.084 Uiso 1 1 calc R . .
H16C H 0.1997 0.2538 0.1216 0.084 Uiso 1 1 calc R . .
C17 C 0.2379(3) 0.3528(3) 0.15083(8) 0.0623(14) Uani 1 1 d . . .
H17A H 0.2288 0.3210 0.1628 0.093 Uiso 1 1 calc R . .
H17B H 0.1912 0.3671 0.1446 0.093 Uiso 1 1 calc R . .
H17C H 0.2641 0.3953 0.1557 0.093 Uiso 1 1 calc R . .
C18 C 0.4432(2) 0.4970(2) 0.09660(7) 0.0424(11) Uani 1 1 d . . .
H18 H 0.4847 0.4662 0.1013 0.051 Uiso 1 1 calc R . .
C19 C 0.4364(3) 0.5582(2) 0.11251(7) 0.0489(12) Uani 1 1 d . . .
H19A H 0.4808 0.5873 0.1122 0.073 Uiso 1 1 calc R . .
H19B H 0.4297 0.5385 0.1267 0.073 Uiso 1 1 calc R . .
H19C H 0.3942 0.5879 0.1089 0.073 Uiso 1 1 calc R . .
C20 C 0.4624(3) 0.5264(2) 0.07486(7) 0.0500(12) Uani 1 1 d . . .
H20A H 0.5073 0.5547 0.0758 0.075 Uiso 1 1 calc R . .
H20B H 0.4225 0.5567 0.0698 0.075 Uiso 1 1 calc R . .
H20C H 0.4698 0.4867 0.0650 0.075 Uiso 1 1 calc R . .
N21 N 0.48565(19) 0.31853(18) 0.08662(6) 0.0390(9) Uani 1 1 d . . .
C22 C 0.4252(3) 0.3055(2) 0.07520(7) 0.0429(11) Uani 1 1 d . . .
H22 H 0.3838 0.2857 0.0820 0.051 Uiso 1 1 calc R . .
C23 C 0.4214(3) 0.3197(2) 0.05386(7) 0.0457(12) Uani 1 1 d . . .
H23 H 0.3776 0.3110 0.0463 0.055 Uiso 1 1 calc R . .
C24 C 0.4817(3) 0.3468(2) 0.04362(8) 0.0491(12) Uani 1 1 d . . .
H24 H 0.4800 0.3563 0.0289 0.059 Uiso 1 1 calc R . .
C25 C 0.5445(3) 0.3598(2) 0.05503(7) 0.0451(12) Uani 1 1 d . . .
H25 H 0.5868 0.3781 0.0483 0.054 Uiso 1 1 calc R . .
C26 C 0.5451(2) 0.3462(2) 0.07617(7) 0.0392(11) Uani 1 1 d . . .
C27 C 0.6071(2) 0.3591(2) 0.09025(8) 0.0406(11) Uani 1 1 d . . .
H27 H 0.6523 0.3754 0.0847 0.049 Uiso 1 1 calc R . .
N28 N 0.60010(18) 0.34811(18) 0.11006(6) 0.0390(9) Uani 1 1 d . . .
C29 C 0.6643(2) 0.3580(2) 0.12337(7) 0.0410(11) Uani 1 1 d . . .
C30 C 0.6734(2) 0.4233(2) 0.13363(7) 0.0395(11) Uani 1 1 d . . .
C31 C 0.7358(2) 0.4307(3) 0.14606(7) 0.0468(12) Uani 1 1 d . . .
H31 H 0.7445 0.4746 0.1531 0.056 Uiso 1 1 calc R . .
C32 C 0.7852(3) 0.3755(3) 0.14835(7) 0.0505(13) Uani 1 1 d . . .
H32 H 0.8277 0.3822 0.1567 0.061 Uiso 1 1 calc R . .
C33 C 0.7731(2) 0.3109(3) 0.13857(8) 0.0503(13) Uani 1 1 d . . .
H33 H 0.8070 0.2732 0.1405 0.060 Uiso 1 1 calc R . .
C34 C 0.7124(2) 0.3000(2) 0.12586(7) 0.0452(12) Uani 1 1 d . . .
C35 C 0.6201(2) 0.4847(2) 0.13047(7) 0.0419(11) Uani 1 1 d . . .
H35 H 0.5707 0.4636 0.1280 0.050 Uiso 1 1 calc R . .
C36 C 0.6408(3) 0.5275(2) 0.11073(7) 0.0481(12) Uani 1 1 d . . .
H36A H 0.6057 0.5665 0.1087 0.072 Uiso 1 1 calc R . .
H36B H 0.6399 0.4961 0.0984 0.072 Uiso 1 1 calc R . .
H36C H 0.6898 0.5474 0.1125 0.072 Uiso 1 1 calc R . .
C37 C 0.6147(3) 0.5336(2) 0.14979(7) 0.0498(12) Uani 1 1 d . . .
H37A H 0.5785 0.5710 0.1471 0.075 Uiso 1 1 calc R . .
H37B H 0.6624 0.5555 0.1525 0.075 Uiso 1 1 calc R . .
H37C H 0.5999 0.5055 0.1621 0.075 Uiso 1 1 calc R . .
C38 C 0.6992(3) 0.2282(3) 0.11525(9) 0.0582(14) Uani 1 1 d . . .
H38 H 0.6456 0.2246 0.1124 0.070 Uiso 1 1 calc R . .
C39 C 0.7199(3) 0.1648(3) 0.12942(10) 0.0764(18) Uani 1 1 d . . .
H39A H 0.6942 0.1688 0.1429 0.115 Uiso 1 1 calc R . .
H39B H 0.7727 0.1652 0.1319 0.115 Uiso 1 1 calc R . .
H39C H 0.7061 0.1201 0.1225 0.115 Uiso 1 1 calc R . .
C40 C 0.7382(3) 0.2237(3) 0.09381(9) 0.0747(17) Uani 1 1 d . . .
H40A H 0.7283 0.1773 0.0873 0.112 Uiso 1 1 calc R . .
H40B H 0.7909 0.2293 0.0959 0.112 Uiso 1 1 calc R . .
H40C H 0.7203 0.2618 0.0846 0.112 Uiso 1 1 calc R . .
N41 N 0.48220(18) 0.21592(17) 0.11833(5) 0.0369(9) Uani 1 1 d . . .
C42 C 0.4661(2) 0.1402(2) 0.11677(7) 0.0385(11) Uani 1 1 d . . .
C43 C 0.4182(2) 0.1279(2) 0.09707(7) 0.0405(11) Uani 1 1 d . . .
H43A H 0.4449 0.1426 0.0842 0.049 Uiso 1 1 calc R . .
H43B H 0.3729 0.1564 0.0981 0.049 Uiso 1 1 calc R . .
C44 C 0.5366(2) 0.0970(2) 0.11484(8) 0.0466(12) Uani 1 1 d . . .
H44A H 0.5679 0.1056 0.1273 0.056 Uiso 1 1 calc R . .
H44B H 0.5637 0.1120 0.1021 0.056 Uiso 1 1 calc R . .
C45 C 0.4246(3) 0.1182(2) 0.13678(7) 0.0442(12) Uani 1 1 d . . .
H45A H 0.3790 0.1462 0.1380 0.053 Uiso 1 1 calc R . .
H45B H 0.4549 0.1276 0.1494 0.053 Uiso 1 1 calc R . .
C46 C 0.3994(3) 0.0473(2) 0.09593(8) 0.0506(13) Uani 1 1 d . . .
H46 H 0.3680 0.0381 0.0833 0.061 Uiso 1 1 calc R . .
C47 C 0.4702(3) 0.0044(3) 0.09399(8) 0.0544(13) Uani 1 1 d . . .
H47A H 0.4588 -0.0471 0.0928 0.065 Uiso 1 1 calc R . .
H47B H 0.4969 0.0192 0.0811 0.065 Uiso 1 1 calc R . .
C48 C 0.5177(3) 0.0174(2) 0.11335(7) 0.0507(13) Uani 1 1 d . . .
H48 H 0.5636 -0.0111 0.1121 0.061 Uiso 1 1 calc R . .
C49 C 0.4763(3) -0.0053(2) 0.13319(7) 0.0530(13) Uani 1 1 d . . .
H49A H 0.4646 -0.0568 0.1324 0.064 Uiso 1 1 calc R . .
H49B H 0.5074 0.0025 0.1457 0.064 Uiso 1 1 calc R . .
C50 C 0.4065(3) 0.0375(2) 0.13530(7) 0.0484(12) Uani 1 1 d . . .
H50 H 0.3796 0.0221 0.1482 0.058 Uiso 1 1 calc R . .
C51 C 0.3583(3) 0.0259(3) 0.11580(7) 0.0535(13) Uani 1 1 d . . .
H51A H 0.3441 -0.0250 0.1149 0.064 Uiso 1 1 calc R . .
H51B H 0.3133 0.0547 0.1171 0.064 Uiso 1 1 calc R . .
B100 B -0.0052(3) 0.2537(3) 0.03751(8) 0.0374(12) Uani 1 1 d . . .
C101 C -0.0305(2) 0.2859(2) 0.06032(7) 0.0365(10) Uani 1 1 d . . .
C102 C -0.0116(2) 0.2601(2) 0.08015(7) 0.0362(10) Uani 1 1 d . . .
H102 H 0.0226 0.2221 0.0810 0.043 Uiso 1 1 calc R . .
C103 C -0.0400(2) 0.2872(2) 0.09886(7) 0.0382(11) Uani 1 1 d . . .
C104 C -0.0916(2) 0.3425(2) 0.09837(7) 0.0410(11) Uani 1 1 d . . .
H104 H -0.1114 0.3615 0.1110 0.049 Uiso 1 1 calc R . .
C105 C -0.1125(2) 0.3680(2) 0.07894(7) 0.0401(11) Uani 1 1 d . . .
C106 C -0.0832(2) 0.3409(2) 0.06043(7) 0.0384(11) Uani 1 1 d . . .
H106 H -0.0991 0.3601 0.0474 0.046 Uiso 1 1 calc R . .
C107 C -0.0196(3) 0.2571(3) 0.11951(7) 0.0443(12) Uani 1 1 d . . .
F108 F -0.05829(15) 0.19739(15) 0.12433(4) 0.0622(8) Uani 1 1 d . . .
F109 F -0.03161(18) 0.30081(16) 0.13557(4) 0.0715(9) Uani 1 1 d . . .
F110 F 0.05024(15) 0.23598(16) 0.12045(4) 0.0625(8) Uani 1 1 d . . .
C111 C -0.1686(3) 0.4262(3) 0.07729(8) 0.0479(12) Uani 1 1 d . . .
F112 F -0.14381(14) 0.48365(14) 0.06752(5) 0.0634(8) Uani 1 1 d . . .
F113 F -0.22817(14) 0.40439(15) 0.06642(5) 0.0606(8) Uani 1 1 d . . .
F114 F -0.19427(16) 0.44720(16) 0.09613(5) 0.0732(9) Uani 1 1 d . . .
C121 C 0.0252(2) 0.3167(2) 0.02190(7) 0.0355(10) Uani 1 1 d . . .
C122 C 0.0352(2) 0.3054(2) 0.00025(7) 0.0409(11) Uani 1 1 d . . .
H122 H 0.0214 0.2607 -0.0055 0.049 Uiso 1 1 calc R . .
C123 C 0.0649(2) 0.3570(2) -0.01320(7) 0.0409(11) Uani 1 1 d . . .
C124 C 0.0870(2) 0.4223(2) -0.00539(7) 0.0412(11) Uani 1 1 d . . .
H124 H 0.1066 0.4578 -0.0144 0.049 Uiso 1 1 calc R . .
C125 C 0.0797(2) 0.4344(2) 0.01586(7) 0.0393(11) Uani 1 1 d . . .
C126 C 0.0490(2) 0.3830(2) 0.02911(7) 0.0397(11) Uani 1 1 d . . .
H126 H 0.0442 0.3937 0.0437 0.048 Uiso 1 1 calc R . .
C127 C 0.0736(3) 0.3392(3) -0.03594(8) 0.0509(13) Uani 1 1 d . . .
F128 F 0.11763(15) 0.28187(16) -0.03918(4) 0.0647(8) Uani 1 1 d . . .
F129 F 0.10261(19) 0.39223(16) -0.04731(4) 0.0793(10) Uani 1 1 d . . .
F130 F 0.01057(16) 0.32142(15) -0.04544(4) 0.0605(8) Uani 1 1 d . . .
C131 C 0.1060(3) 0.5026(3) 0.02530(8) 0.0507(13) Uani 1 1 d . . .
F132 F 0.05752(16) 0.53308(15) 0.03826(5) 0.0682(8) Uani 1 1 d . . .
F133 F 0.1243(2) 0.55213(15) 0.01146(5) 0.0837(10) Uani 1 1 d . . .
F134 F 0.16542(16) 0.49201(15) 0.03761(5) 0.0764(9) Uani 1 1 d . . .
C141 C -0.0798(2) 0.2143(2) 0.02892(7) 0.0368(10) Uani 1 1 d . . .
C142 C -0.1047(2) 0.1532(2) 0.03911(7) 0.0382(11) Uani 1 1 d . . .
H142 H -0.0758 0.1335 0.0501 0.046 Uiso 1 1 calc R . .
C143 C -0.1702(2) 0.1196(2) 0.03396(7) 0.0390(11) Uani 1 1 d . . .
C144 C -0.2144(2) 0.1474(2) 0.01830(7) 0.0424(11) Uani 1 1 d . . .
H144 H -0.2594 0.1253 0.0148 0.051 Uiso 1 1 calc R . .
C145 C -0.1913(2) 0.2082(2) 0.00794(7) 0.0423(11) Uani 1 1 d . . .
C146 C -0.1256(2) 0.2418(2) 0.01324(7) 0.0413(11) Uani 1 1 d . . .
H146 H -0.1118 0.2842 0.0060 0.050 Uiso 1 1 calc R . .
C147 C -0.1942(2) 0.0555(2) 0.04591(7) 0.0417(11) Uani 1 1 d . . .
F148 F -0.22448(14) 0.07230(13) 0.06467(4) 0.0534(7) Uani 1 1 d . . .
F149 F -0.13915(14) 0.01089(13) 0.05074(4) 0.0541(7) Uani 1 1 d . . .
F150 F -0.24394(14) 0.01671(14) 0.03557(4) 0.0555(7) Uani 1 1 d . . .
C151 C -0.2384(3) 0.2398(3) -0.00860(8) 0.0564(14) Uani 1 1 d . . .
F152 F -0.20299(15) 0.27887(18) -0.02249(5) 0.0770(10) Uani 1 1 d . . .
F153 F -0.29221(18) 0.2781(2) -0.00140(5) 0.1094(15) Uani 1 1 d . . .
F154 F -0.2720(2) 0.1906(2) -0.02047(7) 0.1237(16) Uani 1 1 d . . .
C161 C 0.0614(2) 0.1949(2) 0.03874(6) 0.0353(10) Uani 1 1 d . . .
C162 C 0.1237(2) 0.2056(2) 0.05108(6) 0.0353(10) Uani 1 1 d . . .
H162 H 0.1264 0.2469 0.0597 0.042 Uiso 1 1 calc R . .
C163 C 0.1817(2) 0.1582(2) 0.05117(6) 0.0360(10) Uani 1 1 d . . .
C164 C 0.1814(2) 0.0984(2) 0.03812(6) 0.0383(11) Uani 1 1 d . . .
H164 H 0.2213 0.0660 0.0380 0.046 Uiso 1 1 calc R . .
C165 C 0.1214(2) 0.0875(2) 0.02532(6) 0.0376(11) Uani 1 1 d . . .
C166 C 0.0622(2) 0.1344(2) 0.02580(6) 0.0370(11) Uani 1 1 d . . .
H166 H 0.0212 0.1250 0.0171 0.044 Uiso 1 1 calc R . .
C167 C 0.2438(2) 0.1683(2) 0.06597(7) 0.0408(11) Uani 1 1 d . . .
F168 F 0.25843(13) 0.23779(13) 0.06992(4) 0.0510(7) Uani 1 1 d . . .
F169 F 0.23160(13) 0.13824(15) 0.08483(4) 0.0556(7) Uani 1 1 d . . .
F170 F 0.30686(13) 0.14019(14) 0.05899(4) 0.0527(7) Uani 1 1 d . . .
C171 C 0.1196(3) 0.0253(3) 0.01084(8) 0.0487(12) Uani 1 1 d . . .
F172 F 0.0681(2) -0.02197(17) 0.01611(5) 0.0946(11) Uani 1 1 d . . .
F173 F 0.1022(2) 0.04194(17) -0.00882(5) 0.0869(10) Uani 1 1 d . . .
F174 F 0.18104(19) -0.0099(2) 0.00970(7) 0.1164(15) Uani 1 1 d . . .
B200 B 0.1459(3) 0.2090(3) 0.24738(8) 0.0376(12) Uani 1 1 d . . .
C201 C 0.0915(2) 0.1487(2) 0.25769(7) 0.0373(11) Uani 1 1 d . . .
C202 C 0.0395(2) 0.1146(2) 0.24484(7) 0.0418(11) Uani 1 1 d . . .
H202 H 0.0390 0.1253 0.2302 0.050 Uiso 1 1 calc R . .
C203 C -0.0113(2) 0.0660(2) 0.25258(8) 0.0453(12) Uani 1 1 d . . .
C204 C -0.0134(2) 0.0498(2) 0.27370(8) 0.0468(12) Uani 1 1 d . . .
H204 H -0.0484 0.0171 0.2791 0.056 Uiso 1 1 calc R . .
C205 C 0.0367(2) 0.0822(2) 0.28704(7) 0.0420(11) Uani 1 1 d . . .
C206 C 0.0886(2) 0.1306(2) 0.27900(7) 0.0425(11) Uani 1 1 d . . .
H206 H 0.1226 0.1517 0.2884 0.051 Uiso 1 1 calc R . .
C207 C -0.0663(3) 0.0337(2) 0.23820(8) 0.0494(12) Uani 1 1 d . . .
F208 F -0.04517(15) 0.02991(15) 0.21803(4) 0.0625(8) Uani 1 1 d . . .
F209 F -0.12938(14) 0.07233(15) 0.23826(5) 0.0625(8) Uani 1 1 d . . .
F210 F -0.08551(15) -0.03278(14) 0.24393(5) 0.0656(8) Uani 1 1 d . . .
C211 C 0.0361(3) 0.0665(3) 0.30970(8) 0.0517(13) Uani 1 1 d . . .
F212 F 0.07535(16) 0.00977(17) 0.31554(4) 0.0755(9) Uani 1 1 d . . .
F213 F 0.05945(19) 0.12056(17) 0.32209(4) 0.0804(10) Uani 1 1 d . . .
F214 F -0.03143(15) 0.05181(16) 0.31715(4) 0.0667(8) Uani 1 1 d . . .
C221 C 0.0903(2) 0.2661(2) 0.23618(7) 0.0361(10) Uani 1 1 d . . .
C222 C 0.0890(2) 0.2827(2) 0.21484(7) 0.0376(11) Uani 1 1 d . . .
H222 H 0.1260 0.2635 0.2060 0.045 Uiso 1 1 calc R . .
C223 C 0.0357(2) 0.3265(2) 0.20573(7) 0.0385(11) Uani 1 1 d . . .
C224 C -0.0186(2) 0.3571(2) 0.21822(7) 0.0394(11) Uani 1 1 d . . .
H224 H -0.0546 0.3874 0.2123 0.047 Uiso 1 1 calc R . .
C225 C -0.0183(2) 0.3418(2) 0.23957(7) 0.0365(11) Uani 1 1 d . . .
C226 C 0.0336(2) 0.2965(2) 0.24805(7) 0.0369(10) Uani 1 1 d . . .
H226 H 0.0306 0.2854 0.2626 0.044 Uiso 1 1 calc R . .
C227 C 0.0365(3) 0.3408(3) 0.18278(8) 0.0505(12) Uani 1 1 d . . .
F228 F 0.06223(17) 0.28571(16) 0.17150(4) 0.0693(9) Uani 1 1 d . . .
F229 F -0.03081(14) 0.35495(16) 0.17507(4) 0.0630(8) Uani 1 1 d . . .
F230 F 0.07720(17) 0.39679(18) 0.17721(4) 0.0760(9) Uani 1 1 d . . .
C231 C -0.0782(3) 0.3710(3) 0.25316(7) 0.0449(12) Uani 1 1 d . . .
F232 F -0.05591(13) 0.38901(15) 0.27252(4) 0.0589(7) Uani 1 1 d . . .
F233 F -0.11052(14) 0.42861(15) 0.24490(4) 0.0603(8) Uani 1 1 d . . .
F234 F -0.13210(14) 0.32280(15) 0.25612(4) 0.0594(7) Uani 1 1 d . . .
C241 C 0.1974(2) 0.2473(2) 0.26521(6) 0.0373(11) Uani 1 1 d . . .
C242 C 0.1996(2) 0.3208(2) 0.26933(7) 0.0372(11) Uani 1 1 d . . .
H242 H 0.1683 0.3516 0.2617 0.045 Uiso 1 1 calc R . .
C243 C 0.2466(2) 0.3499(2) 0.28444(6) 0.0389(11) Uani 1 1 d . . .
C244 C 0.2929(2) 0.3071(2) 0.29608(7) 0.0442(11) Uani 1 1 d . . .
H244 H 0.3243 0.3272 0.3064 0.053 Uiso 1 1 calc R . .
C245 C 0.2925(2) 0.2342(3) 0.29230(7) 0.0434(11) Uani 1 1 d . . .
C246 C 0.2465(2) 0.2052(2) 0.27710(7) 0.0435(11) Uani 1 1 d . . .
H246 H 0.2481 0.1552 0.2746 0.052 Uiso 1 1 calc R . .
C247 C 0.2444(2) 0.4289(3) 0.28842(7) 0.0448(12) Uani 1 1 d . . .
F248 F 0.30107(15) 0.45140(14) 0.30009(4) 0.0644(8) Uani 1 1 d . . .
F249 F 0.24523(14) 0.46752(14) 0.27073(4) 0.0567(7) Uani 1 1 d . . .
F250 F 0.18406(14) 0.44925(14) 0.29900(4) 0.0599(8) Uani 1 1 d . . .
C251 C 0.3436(3) 0.1870(3) 0.30456(8) 0.0539(13) Uani 1 1 d . . .
F252 F 0.32213(16) 0.11987(16) 0.30572(5) 0.0712(9) Uani 1 1 d . . .
F253 F 0.41054(16) 0.18525(16) 0.29571(5) 0.0773(9) Uani 1 1 d . . .
F254 F 0.3541(2) 0.21039(18) 0.32417(5) 0.0949(12) Uani 1 1 d . . .
C261 C 0.2021(2) 0.1720(2) 0.23045(6) 0.0373(11) Uani 1 1 d . . .
C262 C 0.2062(2) 0.0986(2) 0.22649(7) 0.0411(11) Uani 1 1 d . . .
H262 H 0.1731 0.0676 0.2335 0.049 Uiso 1 1 calc R . .
C263 C 0.2570(2) 0.0694(2) 0.21261(7) 0.0415(11) Uani 1 1 d . . .
C264 C 0.3069(2) 0.1121(2) 0.20229(7) 0.0433(11) Uani 1 1 d . . .
H264 H 0.3417 0.0922 0.1929 0.052 Uiso 1 1 calc R . .
C265 C 0.3047(2) 0.1858(2) 0.20604(7) 0.0405(11) Uani 1 1 d . . .
C266 C 0.2538(2) 0.2142(2) 0.21988(6) 0.0381(11) Uani 1 1 d . . .
H266 H 0.2539 0.2642 0.2223 0.046 Uiso 1 1 calc R . .
C267 C 0.2575(3) -0.0095(3) 0.20894(8) 0.0537(13) Uani 1 1 d . . .
F268 F 0.19269(18) -0.03415(16) 0.20267(6) 0.0947(11) Uani 1 1 d . . .
F269 F 0.30232(18) -0.03047(16) 0.19390(6) 0.0884(11) Uani 1 1 d . . .
F270 F 0.2733(3) -0.04662(18) 0.22581(6) 0.1265(17) Uani 1 1 d . . .
C271 C 0.3591(3) 0.2326(3) 0.19531(8) 0.0491(12) Uani 1 1 d . . .
F272 F 0.34261(14) 0.30156(15) 0.19567(4) 0.0593(7) Uani 1 1 d . . .
F273 F 0.42585(15) 0.22775(17) 0.20394(5) 0.0742(9) Uani 1 1 d . . .
F274 F 0.36802(18) 0.21618(16) 0.17479(4) 0.0754(9) Uani 1 1 d . . .
C300 C 0.1428(3) 0.1280(3) 0.16952(8) 0.0588(14) Uani 1 1 d . . .
H30A H 0.1693 0.1469 0.1819 0.071 Uiso 1 1 calc R . .
H30B H 0.1310 0.1688 0.1602 0.071 Uiso 1 1 calc R . .
Cl1 Cl 0.19992(7) 0.06785(7) 0.15584(2) 0.0596(3) Uani 1 1 d . . .
Cl2 Cl 0.06128(8) 0.08786(8) 0.17797(2) 0.0757(4) Uani 1 1 d . . .

loop_
_atom_site_aniso_label
_atom_site_aniso_U_11
_atom_site_aniso_U_22
_atom_site_aniso_U_33
_atom_site_aniso_U_23
_atom_site_aniso_U_13
_atom_site_aniso_U_12
Cr1 0.0375(4) 0.0331(4) 0.0399(4) 0.0003(3) -0.0013(3) 0.0009(3)
N1 0.040(2) 0.029(2) 0.045(2) 0.0026(18) -0.0023(18) -0.0064(17)
C2 0.038(3) 0.039(3) 0.048(3) 0.007(2) 0.000(2) -0.001(2)
C3 0.044(3) 0.048(3) 0.040(3) 0.013(2) -0.005(2) -0.007(2)
C4 0.042(3) 0.051(3) 0.040(3) 0.003(2) 0.001(2) -0.006(2)
C5 0.040(3) 0.041(3) 0.037(3) 0.000(2) 0.006(2) 0.000(2)
C6 0.044(3) 0.030(2) 0.037(3) 0.004(2) 0.003(2) -0.005(2)
C7 0.043(3) 0.035(3) 0.040(3) 0.004(2) 0.001(2) -0.002(2)
N8 0.039(2) 0.032(2) 0.037(2) 0.0041(17) -0.0015(17) -0.0054(16)
C9 0.040(3) 0.034(3) 0.035(3) -0.005(2) -0.001(2) 0.004(2)
C10 0.044(3) 0.033(3) 0.039(3) -0.001(2) 0.001(2) 0.006(2)
C11 0.041(3) 0.042(3) 0.046(3) -0.002(2) -0.001(2) 0.006(2)
C12 0.047(3) 0.042(3) 0.045(3) 0.000(2) -0.005(2) 0.011(2)
C13 0.054(3) 0.041(3) 0.040(3) 0.002(2) -0.004(2) 0.008(2)
C14 0.040(3) 0.036(3) 0.038(3) -0.003(2) 0.001(2) 0.006(2)
C15 0.038(3) 0.043(3) 0.042(3) 0.000(2) 0.000(2) -0.002(2)
C16 0.055(3) 0.048(3) 0.065(3) 0.009(3) -0.001(3) -0.007(2)
C17 0.068(3) 0.063(4) 0.056(3) 0.000(3) 0.014(3) -0.003(3)
C18 0.044(3) 0.043(3) 0.040(3) 0.003(2) -0.001(2) 0.000(2)
C19 0.048(3) 0.045(3) 0.054(3) -0.003(2) 0.002(2) -0.001(2)
C20 0.051(3) 0.044(3) 0.055(3) 0.009(2) 0.006(2) -0.001(2)
N21 0.042(2) 0.031(2) 0.044(2) -0.0024(17) -0.0031(19) 0.0056(17)
C22 0.049(3) 0.038(3) 0.042(3) -0.003(2) -0.003(2) 0.006(2)
C23 0.054(3) 0.037(3) 0.046(3) -0.006(2) -0.010(2) 0.007(2)
C24 0.068(3) 0.040(3) 0.040(3) -0.001(2) -0.001(3) 0.004(3)
C25 0.055(3) 0.038(3) 0.042(3) -0.001(2) 0.006(2) -0.003(2)
C26 0.044(3) 0.028(2) 0.045(3) -0.003(2) 0.008(2) 0.002(2)
C27 0.043(3) 0.031(3) 0.048(3) -0.004(2) 0.004(2) 0.003(2)
N28 0.042(2) 0.032(2) 0.043(2) -0.0047(18) 0.0005(18) 0.0036(17)
C29 0.036(3) 0.048(3) 0.039(3) 0.003(2) 0.000(2) -0.005(2)
C30 0.041(3) 0.043(3) 0.035(3) -0.001(2) 0.004(2) -0.006(2)
C31 0.052(3) 0.050(3) 0.038(3) 0.001(2) 0.001(2) -0.005(2)
C32 0.045(3) 0.062(4) 0.045(3) 0.006(3) -0.005(2) -0.003(3)
C33 0.040(3) 0.058(3) 0.052(3) 0.010(3) 0.001(2) 0.003(2)
C34 0.038(3) 0.042(3) 0.055(3) 0.005(2) 0.007(2) 0.000(2)
C35 0.041(3) 0.039(3) 0.045(3) -0.006(2) 0.001(2) 0.000(2)
C36 0.051(3) 0.043(3) 0.050(3) 0.004(2) 0.003(2) -0.002(2)
C37 0.054(3) 0.044(3) 0.051(3) -0.006(2) 0.004(2) -0.003(2)
C38 0.045(3) 0.040(3) 0.090(4) -0.003(3) -0.005(3) 0.010(2)
C39 0.050(3) 0.045(3) 0.135(6) 0.007(3) -0.003(3) 0.009(3)
C40 0.068(4) 0.062(4) 0.094(5) -0.033(3) 0.005(3) -0.003(3)
N41 0.043(2) 0.028(2) 0.039(2) -0.0021(16) -0.0050(17) -0.0002(16)
C42 0.046(3) 0.034(3) 0.035(3) -0.001(2) -0.005(2) 0.003(2)
C43 0.053(3) 0.034(3) 0.034(3) -0.001(2) -0.001(2) 0.001(2)
C44 0.048(3) 0.039(3) 0.053(3) -0.002(2) -0.006(2) 0.003(2)
C45 0.053(3) 0.039(3) 0.041(3) 0.001(2) -0.004(2) 0.002(2)
C46 0.066(3) 0.040(3) 0.046(3) -0.001(2) -0.012(3) -0.001(2)
C47 0.077(4) 0.042(3) 0.044(3) -0.004(2) -0.009(3) 0.005(3)
C48 0.065(3) 0.035(3) 0.053(3) -0.006(2) -0.005(3) 0.010(2)
C49 0.079(4) 0.036(3) 0.044(3) -0.001(2) -0.013(3) 0.001(3)
C50 0.064(3) 0.037(3) 0.044(3) 0.005(2) 0.001(2) -0.005(2)
C51 0.065(3) 0.045(3) 0.050(3) 0.000(2) -0.011(3) -0.011(2)
B100 0.037(3) 0.037(3) 0.038(3) 0.003(2) -0.002(2) -0.004(2)
C101 0.036(2) 0.037(3) 0.037(3) 0.002(2) -0.001(2) -0.006(2)
C102 0.037(2) 0.032(2) 0.039(3) 0.000(2) 0.000(2) -0.0013(19)
C103 0.039(3) 0.036(3) 0.039(3) 0.002(2) -0.002(2) -0.003(2)
C104 0.039(3) 0.040(3) 0.045(3) -0.004(2) 0.002(2) -0.006(2)
C105 0.036(2) 0.041(3) 0.043(3) 0.004(2) -0.001(2) -0.002(2)
C106 0.036(2) 0.041(3) 0.038(3) 0.006(2) -0.001(2) -0.003(2)
C107 0.052(3) 0.046(3) 0.036(3) -0.006(2) -0.001(2) 0.008(2)
F108 0.0722(19) 0.0558(18) 0.0586(18) 0.0197(15) 0.0023(15) 0.0013(15)
F109 0.106(2) 0.066(2) 0.0422(17) -0.0108(15) -0.0155(16) 0.0273(18)
F110 0.0539(18) 0.082(2) 0.0516(18) 0.0098(15) -0.0090(14) 0.0151(15)
C111 0.048(3) 0.048(3) 0.047(3) 0.002(3) 0.007(3) 0.007(2)
F112 0.0527(16) 0.0433(17) 0.094(2) 0.0223(16) 0.0072(15) 0.0089(13)
F113 0.0423(16) 0.0581(18) 0.082(2) 0.0124(16) -0.0052(15) 0.0061(13)
F114 0.080(2) 0.080(2) 0.060(2) 0.0056(17) 0.0095(16) 0.0386(17)
C121 0.038(2) 0.034(3) 0.034(3) 0.001(2) -0.003(2) 0.004(2)
C122 0.046(3) 0.033(3) 0.044(3) 0.000(2) -0.004(2) 0.000(2)
C123 0.045(3) 0.040(3) 0.037(3) 0.004(2) -0.001(2) 0.001(2)
C124 0.045(3) 0.037(3) 0.042(3) 0.007(2) -0.006(2) -0.005(2)
C125 0.045(3) 0.032(3) 0.041(3) 0.002(2) -0.005(2) -0.003(2)
C126 0.045(3) 0.038(3) 0.036(3) 0.000(2) -0.001(2) 0.004(2)
C127 0.066(3) 0.042(3) 0.045(3) 0.003(3) -0.001(3) -0.011(3)
F128 0.0708(19) 0.070(2) 0.0533(18) -0.0120(15) 0.0069(15) 0.0067(16)
F129 0.132(3) 0.061(2) 0.0449(17) 0.0012(15) 0.0177(18) -0.0407(19)
F130 0.074(2) 0.0607(19) 0.0468(17) -0.0013(14) -0.0127(15) -0.0062(15)
C131 0.066(3) 0.040(3) 0.046(3) 0.000(3) 0.002(3) -0.006(3)
F132 0.076(2) 0.0500(18) 0.079(2) -0.0192(16) 0.0111(17) -0.0051(15)
F133 0.141(3) 0.0486(19) 0.062(2) 0.0011(16) 0.012(2) -0.0382(19)
F134 0.069(2) 0.059(2) 0.102(2) -0.0102(17) -0.0266(19) -0.0132(16)
C141 0.040(3) 0.035(3) 0.035(3) 0.002(2) 0.002(2) 0.000(2)
C142 0.043(3) 0.036(3) 0.036(3) 0.004(2) 0.000(2) 0.002(2)
C143 0.043(3) 0.037(3) 0.037(3) -0.003(2) 0.003(2) -0.001(2)
C144 0.040(3) 0.046(3) 0.041(3) 0.005(2) -0.002(2) -0.007(2)
C145 0.039(3) 0.049(3) 0.039(3) 0.007(2) -0.002(2) 0.000(2)
C146 0.043(3) 0.042(3) 0.039(3) 0.004(2) 0.004(2) 0.000(2)
C147 0.041(3) 0.042(3) 0.042(3) -0.001(2) -0.001(2) -0.004(2)
F148 0.0670(18) 0.0488(16) 0.0443(16) 0.0003(13) 0.0145(14) -0.0074(13)
F149 0.0528(16) 0.0418(15) 0.0676(18) 0.0135(14) 0.0018(14) 0.0026(13)
F150 0.0624(17) 0.0516(17) 0.0525(17) 0.0034(14) -0.0059(14) -0.0203(14)
C151 0.049(3) 0.063(4) 0.058(3) 0.017(3) -0.007(3) -0.004(3)
F152 0.0536(18) 0.114(3) 0.064(2) 0.0440(19) -0.0092(15) -0.0051(17)
F153 0.076(2) 0.174(4) 0.078(2) 0.051(3) 0.0153(19) 0.070(3)
F154 0.152(4) 0.093(3) 0.126(3) 0.027(2) -0.099(3) -0.025(3)
C161 0.037(2) 0.037(3) 0.031(2) 0.003(2) 0.002(2) -0.005(2)
C162 0.038(3) 0.032(2) 0.036(3) 0.002(2) -0.001(2) -0.002(2)
C163 0.036(3) 0.038(3) 0.034(3) 0.002(2) 0.001(2) -0.004(2)
C164 0.039(3) 0.042(3) 0.034(3) 0.000(2) 0.001(2) 0.002(2)
C165 0.039(3) 0.041(3) 0.033(3) -0.001(2) 0.002(2) -0.004(2)
C166 0.035(2) 0.042(3) 0.034(3) 0.002(2) -0.004(2) -0.006(2)
C167 0.047(3) 0.038(3) 0.037(3) 0.000(2) -0.001(2) 0.003(2)
F168 0.0472(15) 0.0430(16) 0.0629(18) -0.0050(13) -0.0128(13) -0.0052(12)
F169 0.0555(17) 0.0698(19) 0.0414(16) 0.0112(14) -0.0080(13) -0.0118(14)
F170 0.0400(15) 0.0620(18) 0.0560(17) -0.0051(14) -0.0052(13) 0.0086(13)
C171 0.051(3) 0.050(3) 0.045(3) -0.008(3) -0.001(2) 0.004(3)
F172 0.134(3) 0.060(2) 0.090(3) -0.0246(18) 0.029(2) -0.042(2)
F173 0.134(3) 0.077(2) 0.050(2) -0.0195(17) -0.0092(19) 0.003(2)
F174 0.079(2) 0.113(3) 0.158(4) -0.093(3) -0.037(2) 0.040(2)
B200 0.037(3) 0.040(3) 0.036(3) -0.004(2) 0.003(2) -0.001(2)
C201 0.035(2) 0.038(3) 0.039(3) -0.004(2) 0.004(2) 0.005(2)
C202 0.041(3) 0.039(3) 0.046(3) 0.005(2) 0.003(2) 0.000(2)
C203 0.044(3) 0.042(3) 0.050(3) 0.000(2) 0.002(2) 0.006(2)
C204 0.045(3) 0.038(3) 0.057(3) -0.003(2) 0.006(2) 0.001(2)
C205 0.050(3) 0.043(3) 0.034(3) 0.001(2) 0.007(2) 0.007(2)
C206 0.044(3) 0.041(3) 0.043(3) -0.004(2) 0.004(2) 0.004(2)
C207 0.054(3) 0.039(3) 0.055(4) 0.010(2) -0.002(3) -0.007(2)
F208 0.0652(18) 0.0666(19) 0.0558(19) -0.0066(15) -0.0067(15) -0.0131(15)
F209 0.0449(16) 0.0586(18) 0.084(2) 0.0054(15) -0.0087(15) 0.0038(14)
F210 0.0660(18) 0.0489(18) 0.082(2) 0.0107(15) -0.0149(16) -0.0134(14)
C211 0.053(3) 0.046(3) 0.057(4) 0.000(3) 0.006(3) 0.000(3)
F212 0.078(2) 0.092(2) 0.0565(19) 0.0163(17) 0.0092(16) 0.0394(19)
F213 0.121(3) 0.076(2) 0.0442(18) -0.0070(16) 0.0052(17) -0.039(2)
F214 0.0577(18) 0.089(2) 0.0536(18) 0.0117(16) 0.0089(14) -0.0036(16)
C221 0.035(2) 0.035(3) 0.039(3) -0.006(2) -0.002(2) -0.004(2)
C222 0.036(2) 0.038(3) 0.038(3) -0.004(2) 0.002(2) -0.002(2)
C223 0.041(3) 0.039(3) 0.036(3) 0.000(2) -0.004(2) -0.002(2)
C224 0.039(3) 0.040(3) 0.039(3) 0.000(2) -0.004(2) 0.002(2)
C225 0.033(2) 0.036(3) 0.040(3) -0.004(2) 0.001(2) -0.003(2)
C226 0.036(2) 0.038(3) 0.036(3) 0.002(2) -0.005(2) -0.003(2)
C227 0.055(3) 0.049(3) 0.047(3) -0.003(3) -0.004(3) 0.007(3)
F228 0.093(2) 0.076(2) 0.0386(16) -0.0029(15) -0.0016(15) 0.0356(18)
F229 0.0564(18) 0.090(2) 0.0423(16) -0.0042(15) -0.0074(14) 0.0236(16)
F230 0.087(2) 0.088(2) 0.0528(18) 0.0219(17) -0.0017(16) -0.0191(19)
C231 0.047(3) 0.050(3) 0.038(3) -0.001(2) -0.003(2) 0.000(2)
F232 0.0484(16) 0.082(2) 0.0470(17) -0.0160(15) -0.0021(13) 0.0114(14)
F233 0.0569(17) 0.0645(19) 0.0596(18) 0.0090(15) 0.0094(14) 0.0236(15)
F234 0.0483(16) 0.0658(19) 0.0641(19) 0.0000(15) 0.0103(14) -0.0053(14)
C241 0.037(2) 0.042(3) 0.033(3) 0.000(2) 0.004(2) 0.005(2)
C242 0.032(2) 0.044(3) 0.036(3) 0.001(2) 0.003(2) 0.003(2)
C243 0.040(3) 0.044(3) 0.032(3) -0.001(2) 0.002(2) -0.003(2)
C244 0.042(3) 0.049(3) 0.042(3) -0.005(2) -0.007(2) 0.002(2)
C245 0.043(3) 0.053(3) 0.035(3) -0.001(2) -0.001(2) 0.008(2)
C246 0.048(3) 0.043(3) 0.039(3) -0.004(2) 0.002(2) 0.002(2)
C247 0.037(3) 0.055(3) 0.042(3) -0.005(3) -0.005(2) -0.006(2)
F248 0.0656(18) 0.0515(18) 0.076(2) -0.0052(15) -0.0257(16) -0.0102(14)
F249 0.0657(18) 0.0496(17) 0.0548(18) 0.0057(14) -0.0031(14) 0.0013(14)
F250 0.0569(17) 0.0509(17) 0.0720(19) -0.0141(15) 0.0147(15) -0.0030(13)
C251 0.061(4) 0.056(4) 0.045(3) -0.005(3) -0.011(3) 0.011(3)
F252 0.080(2) 0.058(2) 0.076(2) 0.0160(16) -0.0206(17) 0.0047(16)
F253 0.0518(19) 0.071(2) 0.109(3) 0.0029(19) -0.0115(18) 0.0138(15)
F254 0.136(3) 0.091(2) 0.058(2) -0.0199(18) -0.046(2) 0.056(2)
C261 0.036(2) 0.043(3) 0.033(3) 0.002(2) -0.006(2) -0.004(2)
C262 0.040(3) 0.041(3) 0.043(3) 0.000(2) 0.002(2) -0.002(2)
C263 0.042(3) 0.042(3) 0.040(3) -0.004(2) -0.001(2) 0.002(2)
C264 0.041(3) 0.051(3) 0.037(3) -0.005(2) 0.001(2) 0.006(2)
C265 0.037(3) 0.050(3) 0.035(3) 0.001(2) 0.000(2) 0.001(2)
C266 0.036(2) 0.044(3) 0.035(3) -0.003(2) -0.004(2) 0.000(2)
C267 0.059(3) 0.048(3) 0.054(3) -0.009(3) 0.002(3) 0.007(3)
F268 0.075(2) 0.0487(19) 0.160(4) -0.021(2) 0.010(2) -0.0082(17)
F269 0.100(2) 0.058(2) 0.107(3) -0.0267(19) 0.045(2) 0.0034(18)
F270 0.258(5) 0.053(2) 0.068(2) -0.0015(19) -0.028(3) 0.046(3)
C271 0.051(3) 0.053(3) 0.043(3) -0.002(3) 0.001(2) 0.007(3)
F272 0.0604(17) 0.0516(18) 0.0658(19) 0.0051(14) 0.0132(14) -0.0039(14)
F273 0.0413(17) 0.083(2) 0.099(2) 0.0209(19) 0.0037(16) -0.0051(15)
F274 0.102(2) 0.073(2) 0.0511(19) -0.0106(16) 0.0298(17) -0.0175(18)
C300 0.054(3) 0.051(3) 0.071(4) -0.002(3) 0.000(3) -0.005(2)
Cl1 0.0618(8) 0.0562(8) 0.0607(8) -0.0024(7) -0.0007(7) -0.0015(6)
Cl2 0.0630(9) 0.0748(10) 0.0893(11) -0.0029(8) 0.0115(8) -0.0121(7)

loop_
_atom_type_symbol
_atom_type_description
_atom_type_scat_dispersion_real
_atom_type_scat_dispersion_imag
_atom_type_scat_source
C C 0.0033 0.0016 'International Tables Vol C Tables 4.2.6.8 and 6.1.1.4'
H H 0.0000 0.0000 'International Tables Vol C Tables 4.2.6.8 and 6.1.1.4'
B B 0.0013 0.0007 'International Tables Vol C Tables 4.2.6.8 and 6.1.1.4'
N N 0.0061 0.0033 'International Tables Vol C Tables 4.2.6.8 and 6.1.1.4'
F F 0.0171 0.0103 'International Tables Vol C Tables 4.2.6.8 and 6.1.1.4'
Cr Cr 0.3209 0.6236 'International Tables Vol C Tables 4.2.6.8 and 6.1.1.4'
Cl Cl 0.1484 0.1585 'International Tables Vol C Tables 4.2.6.8 and 6.1.1.4'

loop_
_geom_angle_atom_site_label_1
_geom_angle_atom_site_label_2
_geom_angle_atom_site_label_3
_geom_angle
_geom_angle_site_symmetry_1
_geom_angle_site_symmetry_3
N41 Cr1 N1 100.88(15) . .
N41 Cr1 N21 96.47(15) . .
N1 Cr1 N21 162.59(14) . .
N41 Cr1 N8 125.70(15) . .
N1 Cr1 N8 77.71(14) . .
N21 Cr1 N8 93.27(13) . .
N41 Cr1 N28 124.56(15) . .
N1 Cr1 N28 90.77(14) . .
N21 Cr1 N28 78.17(14) . .
N8 Cr1 N28 109.74(13) . .
C2 N1 C6 117.7(4) . .
C2 N1 Cr1 126.5(3) . .
C6 N1 Cr1 115.7(3) . .
N1 C2 C3 122.5(4) . .
C4 C3 C2 119.1(4) . .
C3 C4 C5 119.4(4) . .
C6 C5 C4 118.9(4) . .
N1 C6 C5 122.2(4) . .
N1 C6 C7 113.4(4) . .
C5 C6 C7 124.4(4) . .
N8 C7 C6 117.6(4) . .
C7 N8 C9 121.0(4) . .
C7 N8 Cr1 115.3(3) . .
C9 N8 Cr1 121.9(3) . .
C14 C9 C10 123.2(4) . .
C14 C9 N8 119.1(4) . .
C10 C9 N8 117.3(4) . .
C11 C10 C9 115.5(4) . .
C11 C10 C15 121.0(4) . .
C9 C10 C15 123.5(4) . .
C12 C11 C10 122.8(4) . .
C11 C12 C13 119.7(4) . .
C14 C13 C12 120.8(4) . .
C13 C14 C9 117.8(4) . .
C13 C14 C18 121.9(4) . .
C9 C14 C18 120.3(4) . .
C10 C15 C16 113.4(4) . .
C10 C15 C17 110.1(4) . .
C16 C15 C17 110.0(4) . .
C14 C18 C20 114.3(4) . .
C14 C18 C19 109.8(4) . .
C20 C18 C19 110.1(4) . .
C22 N21 C26 117.4(4) . .
C22 N21 Cr1 127.0(3) . .
C26 N21 Cr1 115.6(3) . .
N21 C22 C23 122.2(4) . .
C24 C23 C22 119.6(4) . .
C23 C24 C25 119.0(4) . .
C26 C25 C24 119.2(4) . .
C25 C26 N21 122.5(4) . .
C25 C26 C27 125.0(4) . .
N21 C26 C27 112.5(4) . .
N28 C27 C26 119.6(4) . .
C27 N28 C29 117.8(4) . .
C27 N28 Cr1 113.9(3) . .
C29 N28 Cr1 127.5(3) . .
C30 C29 C34 123.3(4) . .
C30 C29 N28 118.5(4) . .
C34 C29 N28 118.2(4) . .
C31 C30 C29 116.7(4) . .
C31 C30 C35 121.7(4) . .
C29 C30 C35 121.6(4) . .
C32 C31 C30 121.5(5) . .
C33 C32 C31 120.3(4) . .
C32 C33 C34 121.3(5) . .
C33 C34 C29 117.0(4) . .
C33 C34 C38 120.9(4) . .
C29 C34 C38 122.2(4) . .
C30 C35 C37 112.8(4) . .
C30 C35 C36 110.1(4) . .
C37 C35 C36 110.8(4) . .
C34 C38 C39 112.6(4) . .
C34 C38 C40 111.4(4) . .
C39 C38 C40 111.1(4) . .
C42 N41 Cr1 176.6(3) . .
N41 C42 C44 110.5(3) . .
N41 C42 C45 107.9(3) . .
C44 C42 C45 110.0(4) . .
N41 C42 C43 108.5(3) . .
C44 C42 C43 109.6(3) . .
C45 C42 C43 110.3(4) . .
C42 C43 C46 108.1(3) . .
C42 C44 C48 109.2(4) . .
C42 C45 C50 108.5(4) . .
C51 C46 C47 110.3(4) . .
C51 C46 C43 109.2(4) . .
C47 C46 C43 109.0(4) . .
C48 C47 C46 109.5(4) . .
C47 C48 C49 109.7(4) . .
C47 C48 C44 109.5(4) . .
C49 C48 C44 109.3(4) . .
C50 C49 C48 110.1(4) . .
C49 C50 C51 109.8(4) . .
C49 C50 C45 109.9(4) . .
C51 C50 C45 108.1(4) . .
C46 C51 C50 110.2(4) . .
C101 B100 C121 111.4(4) . .
C101 B100 C161 114.5(4) . .
C121 B100 C161 105.1(3) . .
C101 B100 C141 102.8(3) . .
C121 B100 C141 113.9(4) . .
C161 B100 C141 109.3(4) . .
C102 C101 C106 114.8(4) . .
C102 C101 B100 127.0(4) . .
C106 C101 B100 117.9(4) . .
C101 C102 C103 123.4(4) . .
C102 C103 C104 120.2(4) . .
C102 C103 C107 121.6(4) . .
C104 C103 C107 118.2(4) . .
C105 C104 C103 117.7(4) . .
C104 C105 C106 121.5(4) . .
C104 C105 C111 120.4(4) . .
C106 C105 C111 118.2(4) . .
C105 C106 C101 122.4(4) . .
F109 C107 F110 107.8(4) . .
F109 C107 F108 104.4(4) . .
F110 C107 F108 104.2(4) . .
F109 C107 C103 113.9(4) . .
F110 C107 C103 113.2(4) . .
F108 C107 C103 112.6(4) . .
F112 C111 F114 107.4(4) . .
F112 C111 F113 106.5(4) . .
F114 C111 F113 105.1(4) . .
F112 C111 C105 112.8(4) . .
F114 C111 C105 113.0(4) . .
F113 C111 C105 111.6(4) . .
C126 C121 C122 114.5(4) . .
C126 C121 B100 123.4(4) . .
C122 C121 B100 121.8(4) . .
C123 C122 C121 122.9(4) . .
C124 C123 C122 120.5(4) . .
C124 C123 C127 120.9(4) . .
C122 C123 C127 118.5(4) . .
C125 C124 C123 118.0(4) . .
C124 C125 C126 121.1(4) . .
C124 C125 C131 120.3(4) . .
C126 C125 C131 118.6(4) . .
C121 C126 C125 122.9(4) . .
F129 C127 F130 106.5(4) . .
F129 C127 F128 105.7(4) . .
F130 C127 F128 104.3(4) . .
F129 C127 C123 113.5(4) . .
F130 C127 C123 113.4(4) . .
F128 C127 C123 112.8(4) . .
F133 C131 F132 106.0(4) . .
F133 C131 F134 106.4(4) . .
F132 C131 F134 104.0(4) . .
F133 C131 C125 114.6(4) . .
F132 C131 C125 113.4(4) . .
F134 C131 C125 111.5(4) . .
C142 C141 C146 115.9(4) . .
C142 C141 B100 119.2(4) . .
C146 C141 B100 124.6(4) . .
C141 C142 C143 123.1(4) . .
C144 C143 C142 120.1(4) . .
C144 C143 C147 119.8(4) . .
C142 C143 C147 120.1(4) . .
C145 C144 C143 118.2(4) . .
C144 C145 C146 121.3(4) . .
C144 C145 C151 119.2(4) . .
C146 C145 C151 119.5(4) . .
C141 C146 C145 121.4(4) . .
F150 C147 F149 106.6(4) . .
F150 C147 F148 106.3(3) . .
F149 C147 F148 104.6(3) . .
F150 C147 C143 113.0(4) . .
F149 C147 C143 113.3(4) . .
F148 C147 C143 112.5(4) . .
F153 C151 F152 107.5(4) . .
F153 C151 F154 103.2(4) . .
F152 C151 F154 103.5(4) . .
F153 C151 C145 114.3(5) . .
F152 C151 C145 114.1(4) . .
F154 C151 C145 113.0(4) . .
C162 C161 C166 115.8(4) . .
C162 C161 B100 122.5(4) . .
C166 C161 B100 121.5(4) . .
C163 C162 C161 122.5(4) . .
C162 C163 C164 120.7(4) . .
C162 C163 C167 120.5(4) . .
C164 C163 C167 118.7(4) . .
C165 C164 C163 118.1(4) . .
C164 C165 C166 120.8(4) . .
C164 C165 C171 119.9(4) . .
C166 C165 C171 119.3(4) . .
C165 C166 C161 122.1(4) . .
F169 C167 F170 105.9(3) . .
F169 C167 F168 105.7(3) . .
F170 C167 F168 105.6(3) . .
F169 C167 C163 112.4(4) . .
F170 C167 C163 113.6(4) . .
F168 C167 C163 113.0(4) . .
F174 C171 F173 105.9(4) . .
F174 C171 F172 106.7(4) . .
F173 C171 F172 102.9(4) . .
F174 C171 C165 114.2(4) . .
F173 C171 C165 113.8(4) . .
F172 C171 C165 112.4(4) . .
C241 B200 C221 111.8(4) . .
C241 B200 C261 105.9(3) . .
C221 B200 C261 112.5(4) . .
C241 B200 C201 112.1(4) . .
C221 B200 C201 104.2(3) . .
C261 B200 C201 110.5(4) . .
C206 C201 C202 115.2(4) . .
C206 C201 B200 125.2(4) . .
C202 C201 B200 119.5(4) . .
C203 C202 C201 123.0(4) . .
C204 C203 C202 120.5(4) . .
C204 C203 C207 119.3(4) . .
C202 C203 C207 120.2(4) . .
C203 C204 C205 118.7(4) . .
C204 C205 C206 120.4(4) . .
C204 C205 C211 120.3(4) . .
C206 C205 C211 119.2(4) . .
C201 C206 C205 122.2(4) . .
F208 C207 F210 106.6(4) . .
F208 C207 F209 106.0(4) . .
F210 C207 F209 105.6(4) . .
F208 C207 C203 114.3(4) . .
F210 C207 C203 112.8(4) . .
F209 C207 C203 110.8(4) . .
F212 C211 F213 105.4(4) . .
F212 C211 F214 103.5(4) . .
F213 C211 F214 103.8(4) . .
F212 C211 C205 115.3(4) . .
F213 C211 C205 114.6(4) . .
F214 C211 C205 112.9(4) . .
C222 C221 C226 114.8(4) . .
C222 C221 B200 125.4(4) . .
C226 C221 B200 119.5(4) . .
C221 C222 C223 123.0(4) . .
C224 C223 C222 120.2(4) . .
C224 C223 C227 119.5(4) . .
C222 C223 C227 120.3(4) . .
C225 C224 C223 117.9(4) . .
C226 C225 C224 120.7(4) . .
C226 C225 C231 120.2(4) . .
C224 C225 C231 118.9(4) . .
C225 C226 C221 123.3(4) . .
F230 C227 F228 105.5(4) . .
F230 C227 F229 105.0(4) . .
F228 C227 F229 106.1(4) . .
F230 C227 C223 114.1(4) . .
F228 C227 C223 112.9(4) . .
F229 C227 C223 112.4(4) . .
F232 C231 F233 106.9(4) . .
F232 C231 F234 105.4(4) . .
F233 C231 F234 105.7(4) . .
F232 C231 C225 113.3(4) . .
F233 C231 C225 113.1(4) . .
F234 C231 C225 111.8(4) . .
C242 C241 C246 115.5(4) . .
C242 C241 B200 125.1(4) . .
C246 C241 B200 119.4(4) . .
C243 C242 C241 121.9(4) . .
C244 C243 C242 121.1(4) . .
C244 C243 C247 119.9(4) . .
C242 C243 C247 118.9(4) . .
C243 C244 C245 118.4(4) . .
C244 C245 C246 120.5(4) . .
C244 C245 C251 119.1(4) . .
C246 C245 C251 120.5(4) . .
C245 C246 C241 122.5(4) . .
F249 C247 F248 106.5(4) . .
F249 C247 F250 106.0(4) . .
F248 C247 F250 105.7(4) . .
F249 C247 C243 113.1(4) . .
F248 C247 C243 112.4(4) . .
F250 C247 C243 112.6(4) . .
F252 C251 F254 107.7(4) . .
F252 C251 F253 105.7(4) . .
F254 C251 F253 105.4(4) . .
F252 C251 C245 113.7(4) . .
F254 C251 C245 112.3(4) . .
F253 C251 C245 111.4(4) . .
C262 C261 C266 115.5(4) . .
C262 C261 B200 124.5(4) . .
C266 C261 B200 119.9(4) . .
C263 C262 C261 122.3(4) . .
C264 C263 C262 121.0(4) . .
C264 C263 C267 119.7(4) . .
C262 C263 C267 119.3(4) . .
C263 C264 C265 118.2(4) . .
C266 C265 C264 120.3(4) . .
C266 C265 C271 120.9(4) . .
C264 C265 C271 118.9(4) . .
C265 C266 C261 122.7(4) . .
F270 C267 F269 107.3(4) . .
F270 C267 F268 104.9(5) . .
F269 C267 F268 103.6(4) . .
F270 C267 C263 113.5(4) . .
F269 C267 C263 114.2(4) . .
F268 C267 C263 112.4(4) . .
F272 C271 F273 105.4(4) . .
F272 C271 F274 105.4(4) . .
F273 C271 F274 105.6(4) . .
F272 C271 C265 114.3(4) . .
F273 C271 C265 112.5(4) . .
F274 C271 C265 112.8(4) . .
Cl2 C300 Cl1 112.3(3) . .

loop_
_geom_bond_atom_site_label_1
_geom_bond_atom_site_label_2
_geom_bond_distance
_geom_bond_site_symmetry_2
Cr1 N41 1.647(3) .
Cr1 N1 2.053(4) .
Cr1 N21 2.066(4) .
Cr1 N8 2.097(3) .
Cr1 N28 2.106(4) .
N1 C2 1.348(5) .
N1 C6 1.370(5) .
C2 C3 1.385(6) .
C3 C4 1.377(6) .
C4 C5 1.388(6) .
C5 C6 1.378(6) .
C6 C7 1.458(6) .
C7 N8 1.284(5) .
N8 C9 1.459(5) .
C9 C14 1.400(6) .
C9 C10 1.412(6) .
C10 C11 1.396(6) .
C10 C15 1.515(6) .
C11 C12 1.371(6) .
C12 C13 1.393(6) .
C13 C14 1.383(6) .
C14 C18 1.521(6) .
C15 C16 1.527(6) .
C15 C17 1.534(6) .
C18 C20 1.527(6) .
C18 C19 1.533(6) .
N21 C22 1.346(5) .
N21 C26 1.377(5) .
C22 C23 1.382(6) .
C23 C24 1.378(6) .
C24 C25 1.383(6) .
C25 C26 1.365(6) .
C26 C27 1.466(6) .
C27 N28 1.281(5) .
N28 C29 1.459(5) .
C29 C30 1.396(6) .
C29 C34 1.408(6) .
C30 C31 1.396(6) .
C30 C35 1.523(6) .
C31 C32 1.381(6) .
C32 C33 1.378(7) .
C33 C34 1.390(6) .
C34 C38 1.524(6) .
C35 C37 1.534(6) .
C35 C36 1.536(6) .
C38 C39 1.537(7) .
C38 C40 1.540(7) .
N41 C42 1.452(5) .
C42 C44 1.530(6) .
C42 C45 1.537(6) .
C42 C43 1.544(6) .
C43 C46 1.550(6) .
C44 C48 1.535(6) .
C45 C50 1.551(6) .
C46 C51 1.522(6) .
C46 C47 1.532(6) .
C47 C48 1.525(6) .
C48 C49 1.529(7) .
C49 C50 1.517(6) .
C50 C51 1.535(6) .
B100 C101 1.635(7) .
B100 C121 1.638(6) .
B100 C161 1.645(6) .
B100 C141 1.648(6) .
C101 C102 1.392(6) .
C101 C106 1.412(6) .
C102 C103 1.392(6) .
C103 C104 1.403(6) .
C103 C107 1.474(6) .
C104 C105 1.377(6) .
C105 C106 1.388(6) .
C105 C111 1.502(6) .
C107 F109 1.326(5) .
C107 F110 1.342(5) .
C107 F108 1.359(5) .
C111 F112 1.323(5) .
C111 F114 1.343(5) .
C111 F113 1.354(5) .
C121 C126 1.394(6) .
C121 C122 1.403(6) .
C122 C123 1.399(6) .
C123 C124 1.382(6) .
C123 C127 1.490(6) .
C124 C125 1.373(6) .
C125 C126 1.396(6) .
C125 C131 1.491(6) .
C127 F129 1.338(5) .
C127 F130 1.345(5) .
C127 F128 1.359(5) .
C131 F133 1.322(5) .
C131 F132 1.339(5) .
C131 F134 1.354(5) .
C141 C142 1.392(6) .
C141 C146 1.400(6) .
C142 C143 1.394(6) .
C143 C144 1.385(6) .
C143 C147 1.488(6) .
C144 C145 1.382(6) .
C145 C146 1.401(6) .
C145 C151 1.482(6) .
C147 F150 1.337(5) .
C147 F149 1.346(5) .
C147 F148 1.350(5) .
C151 F153 1.303(6) .
C151 F152 1.317(5) .
C151 F154 1.340(6) .
C161 C162 1.399(6) .
C161 C166 1.401(6) .
C162 C163 1.385(6) .
C163 C164 1.393(6) .
C163 C167 1.488(6) .
C164 C165 1.382(6) .
C165 C166 1.397(6) .
C165 C171 1.485(6) .
C167 F169 1.342(5) .
C167 F170 1.344(5) .
C167 F168 1.353(5) .
C171 F174 1.308(5) .
C171 F173 1.324(5) .
C171 F172 1.336(5) .
B200 C241 1.639(6) .
B200 C221 1.640(6) .
B200 C261 1.642(6) .
B200 C201 1.642(6) .
C201 C206 1.395(6) .
C201 C202 1.408(6) .
C202 C203 1.391(6) .
C203 C204 1.374(6) .
C203 C207 1.489(6) .
C204 C205 1.388(6) .
C205 C206 1.410(6) .
C205 C211 1.468(6) .
C207 F208 1.339(5) .
C207 F210 1.344(5) .
C207 F209 1.364(5) .
C211 F212 1.335(5) .
C211 F213 1.352(5) .
C211 F214 1.353(5) .
C221 C222 1.390(6) .
C221 C226 1.404(6) .
C222 C223 1.401(6) .
C223 C224 1.395(6) .
C223 C227 1.481(6) .
C224 C225 1.385(6) .
C225 C226 1.383(6) .
C225 C231 1.500(6) .
C227 F230 1.335(5) .
C227 F228 1.341(5) .
C227 F229 1.354(5) .
C231 F232 1.338(5) .
C231 F233 1.339(5) .
C231 F234 1.351(5) .
C241 C242 1.402(6) .
C241 C246 1.414(6) .
C242 C243 1.399(6) .
C243 C244 1.382(6) .
C243 C247 1.502(6) .
C244 C245 1.389(6) .
C245 C246 1.392(6) .
C245 C251 1.505(6) .
C247 F249 1.335(5) .
C247 F248 1.344(5) .
C247 F250 1.348(5) .
C251 F252 1.321(6) .
C251 F254 1.333(5) .
C251 F253 1.349(6) .
C261 C262 1.401(6) .
C261 C266 1.405(6) .
C262 C263 1.394(6) .
C263 C264 1.380(6) .
C263 C267 1.498(6) .
C264 C265 1.401(6) .
C265 C266 1.388(6) .
C265 C271 1.492(6) .
C267 F270 1.308(6) .
C267 F269 1.318(5) .
C267 F268 1.335(6) .
C271 F272 1.328(5) .
C271 F273 1.343(5) .
C271 F274 1.348(5) .
C300 Cl2 1.757(5) .
C300 Cl1 1.767(5) .
